data_7009062
loop_
_publ_author_name
'Cole, Marcus L.'
'Hibbs, David E.'
'Jones, Cameron'
'Smithies, Neil A.'

_publ_section_title
;
 Phosphine and phosphido indium hydride complexes and their use in
 inorganic synthesis
;
_journal_issue 4
_journal_name_full 'Journal of the Chemical Society, Dalton Transactions'
_journal_page_first 545
_journal_paper_doi 10.1039/a908418e
_journal_year 2000
_chemical_formula_sum 'C36 H48 In P Te3'
_chemical_formula_weight 1009.33
_chemical_name_systematic
; 
 ? 
;
_space_group_IT_number 2
_symmetry_cell_setting triclinic
_symmetry_space_group_name_Hall '-P 1'
_symmetry_space_group_name_H-M 'P -1'
_atom_sites_solution_hydrogens geom
_atom_sites_solution_primary direct
_atom_sites_solution_secondary difmap
_audit_creation_method SHELXL-97
_cell_angle_alpha 85.164(9)
_cell_angle_beta 82.62(2)
_cell_angle_gamma 72.022(10)
_cell_formula_units_Z 2
_cell_length_a 10.3689(10)
_cell_length_b 12.0296(19)
_cell_length_c 15.862(2)
_cell_measurement_reflns_used 25
_cell_measurement_temperature 150(2)
_cell_volume 1864.2(4)
_computing_structure_refinement 'SHELXL-97 (Sheldrick, 1997)'
_computing_structure_solution 'SHELXS-97 (Sheldrick, 1990)'
_diffrn_ambient_temperature 293(2)
_diffrn_measured_fraction_theta_full 0.997
_diffrn_measured_fraction_theta_max 0.997
_diffrn_measurement_device_type cad4
_diffrn_radiation_monochromator graphite
_diffrn_radiation_source 'fine-focus sealed tube'
_diffrn_radiation_type MoK\a
_diffrn_radiation_wavelength 0.71073
_diffrn_reflns_av_R_equivalents 0.0988
_diffrn_reflns_av_sigmaI/netI 0.1302
_diffrn_reflns_limit_h_max 0
_diffrn_reflns_limit_h_min -12
_diffrn_reflns_limit_k_max 14
_diffrn_reflns_limit_k_min -14
_diffrn_reflns_limit_l_max 19
_diffrn_reflns_limit_l_min -19
_diffrn_reflns_number 7958
_diffrn_reflns_theta_full 26.29
_diffrn_reflns_theta_max 26.29
_diffrn_reflns_theta_min 3.08
_exptl_absorpt_coefficient_mu 3.000
_exptl_absorpt_correction_T_max 0.6108
_exptl_absorpt_correction_T_min 0.5194
_exptl_absorpt_correction_type 'psi scans'
_exptl_crystal_colour orange
_exptl_crystal_density_diffrn 1.798
_exptl_crystal_density_method 'not measured'
_exptl_crystal_description cube
_exptl_crystal_F_000 968
_exptl_crystal_size_max 0.2
_exptl_crystal_size_mid 0.18
_exptl_crystal_size_min 0.16
_refine_diff_density_max 1.746
_refine_diff_density_min -2.069
_refine_diff_density_rms 0.333
_refine_ls_extinction_method none
_refine_ls_goodness_of_fit_ref 1.280
_refine_ls_hydrogen_treatment mixed
_refine_ls_matrix_type full
_refine_ls_number_parameters 370
_refine_ls_number_reflns 7524
_refine_ls_number_restraints 12
_refine_ls_restrained_S_all 1.280
_refine_ls_R_factor_all 0.1498
_refine_ls_R_factor_gt 0.0653
_refine_ls_shift/su_max 0.001
_refine_ls_shift/su_mean 0.000
_refine_ls_structure_factor_coef Fsqd
_refine_ls_weighting_details 'calc w=1/[\s^2^(Fo^2^)+(0.0550P)^2^+0.0000P] where P=(Fo^2^+2Fc^2^)/3'
_refine_ls_weighting_scheme calc
_refine_ls_wR_factor_gt 0.1487
_refine_ls_wR_factor_ref 0.1700
_reflns_number_gt 4484
_reflns_number_total 7524
_reflns_threshold_expression >2sigma(I)
_cod_data_source_file a908418e.txt
_cod_data_source_block compound14
_cod_original_sg_symbol_H-M P-1
_cod_database_code 7009062

loop_
_symmetry_equiv_pos_as_xyz
'x, y, z'
'-x, -y, -z'

loop_
_atom_site_label
_atom_site_type_symbol
_atom_site_fract_x
_atom_site_fract_y
_atom_site_fract_z
_atom_site_U_iso_or_equiv
_atom_site_adp_type
_atom_site_occupancy
_atom_site_symmetry_multiplicity
_atom_site_calc_flag
_atom_site_refinement_flags
_atom_site_disorder_assembly
_atom_site_disorder_group
In1 In 0.07917(9) 0.74044(8) 0.25244(5) 0.0188(2) Uani 1 1 d . . .
Te1 Te 0.18997(9) 0.83042(8) 0.10740(5) 0.0261(2) Uani 1 1 d . . .
Te2 Te 0.11444(9) 0.50449(7) 0.25700(5) 0.0224(2) Uani 1 1 d . . .
Te3 Te 0.18324(9) 0.78868(8) 0.39259(6) 0.0257(2) Uani 1 1 d . . .
P1 P -0.1887(3) 0.8119(3) 0.2880(2) 0.0180(7) Uani 1 1 d . . .
C1 C -0.2277(12) 0.6909(12) 0.3565(8) 0.022(3) Uani 1 1 d . . .
H1 H -0.1825 0.6186 0.3268 0.027 Uiso 1 1 calc R . .
C2 C -0.3825(13) 0.6992(12) 0.3755(9) 0.030(3) Uani 1 1 d . . .
H2A H -0.4295 0.7635 0.4120 0.036 Uiso 1 1 calc R . .
H2B H -0.4245 0.7132 0.3228 0.036 Uiso 1 1 calc R . .
C3 C -0.3934(14) 0.5817(14) 0.4203(10) 0.040(4) Uani 1 1 d . . .
H3A H -0.4884 0.5846 0.4331 0.048 Uiso 1 1 calc R . .
H3B H -0.3481 0.5174 0.3835 0.048 Uiso 1 1 calc R . .
C4 C -0.3242(14) 0.5632(13) 0.5040(9) 0.033(3) Uani 1 1 d . . .
H4A H -0.3737 0.6254 0.5417 0.040 Uiso 1 1 calc R . .
H4B H -0.3283 0.4895 0.5325 0.040 Uiso 1 1 calc R . .
C5 C -0.1754(14) 0.5621(14) 0.4864(9) 0.034(4) Uani 1 1 d . . .
H5A H -0.1349 0.5501 0.5396 0.041 Uiso 1 1 calc R . .
H5B H -0.1247 0.4981 0.4506 0.041 Uiso 1 1 calc R . .
C6 C -0.1667(13) 0.6767(13) 0.4428(7) 0.026(3) Uani 1 1 d . . .
H6A H -0.0724 0.6766 0.4330 0.031 Uiso 1 1 calc R . .
H6B H -0.2174 0.7412 0.4782 0.031 Uiso 1 1 calc R . .
C7 C -0.2879(11) 0.8299(10) 0.1965(7) 0.015(3) Uani 1 1 d . . .
H7 H -0.3846 0.8511 0.2187 0.018 Uiso 1 1 calc R . .
C8 C -0.2528(13) 0.7133(11) 0.1543(7) 0.023(3) Uani 1 1 d . . .
H8A H -0.1562 0.6874 0.1347 0.028 Uiso 1 1 calc R . .
H8B H -0.2724 0.6548 0.1956 0.028 Uiso 1 1 calc R . .
C9 C -0.3345(14) 0.7257(12) 0.0800(9) 0.030(3) Uani 1 1 d . . .
H9A H -0.3054 0.6522 0.0516 0.036 Uiso 1 1 calc R . .
H9B H -0.4300 0.7407 0.1013 0.036 Uiso 1 1 calc R . .
C10 C -0.3205(14) 0.8211(13) 0.0166(8) 0.030(3) Uani 1 1 d . . .
H10A H -0.3806 0.8282 -0.0269 0.036 Uiso 1 1 calc R . .
H10B H -0.2276 0.8012 -0.0107 0.036 Uiso 1 1 calc R . .
C11 C -0.3552(13) 0.9377(12) 0.0582(7) 0.025(3) Uani 1 1 d . . .
H11A H -0.3371 0.9964 0.0165 0.029 Uiso 1 1 calc R . .
H11B H -0.4513 0.9631 0.0791 0.029 Uiso 1 1 calc R . .
C12 C -0.2700(13) 0.9248(12) 0.1313(7) 0.023(3) Uani 1 1 d . . .
H12A H -0.1746 0.9067 0.1090 0.027 Uiso 1 1 calc R . .
H12B H -0.2956 0.9987 0.1589 0.027 Uiso 1 1 calc R . .
C13 C -0.2408(12) 0.9466(11) 0.3471(8) 0.021(3) Uani 1 1 d . . .
H13 H -0.2105 0.9239 0.4038 0.025 Uiso 1 1 calc R . .
C14 C -0.3960(12) 1.0046(12) 0.3608(9) 0.027(3) Uani 1 1 d . . .
H14A H -0.4307 1.0308 0.3062 0.032 Uiso 1 1 calc R . .
H14B H -0.4399 0.9480 0.3874 0.032 Uiso 1 1 calc R . .
C15 C -0.4292(14) 1.1076(14) 0.4165(10) 0.037(4) Uani 1 1 d . . .
H15A H -0.4014 1.0799 0.4726 0.045 Uiso 1 1 calc R . .
H15B H -0.5271 1.1448 0.4229 0.045 Uiso 1 1 calc R . .
C16 C -0.3586(14) 1.1972(12) 0.3800(9) 0.035(4) Uani 1 1 d . . .
H16A H -0.3945 1.2316 0.3270 0.042 Uiso 1 1 calc R . .
H16B H -0.3788 1.2593 0.4193 0.042 Uiso 1 1 calc R . .
C17 C -0.2053(13) 1.1439(12) 0.3635(9) 0.031(3) Uani 1 1 d . . .
H17A H -0.1670 1.1204 0.4172 0.037 Uiso 1 1 calc R . .
H17B H -0.1654 1.2017 0.3345 0.037 Uiso 1 1 calc R . .
C18 C -0.1696(13) 1.0353(12) 0.3078(9) 0.026(3) Uani 1 1 d . . .
H18A H -0.1971 1.0607 0.2514 0.032 Uiso 1 1 calc R . .
H18B H -0.0717 0.9983 0.3021 0.032 Uiso 1 1 calc R . .
C19 C 0.1068(12) 0.7681(12) 0.0120(7) 0.021(3) Uani 1 1 d . . .
C20 C 0.0605(13) 0.8503(12) -0.0549(8) 0.025(3) Uani 1 1 d . . .
H20 H 0.0591 0.9277 -0.0527 0.030 Uiso 1 1 calc R . .
C21 C 0.0166(14) 0.8134(13) -0.1248(9) 0.032(3) Uani 1 1 d . . .
H21 H -0.0116 0.8663 -0.1699 0.039 Uiso 1 1 calc R . .
C22 C 0.0150(13) 0.7014(13) -0.1270(9) 0.029(3) Uani 1 1 d . . .
H22 H -0.0144 0.6783 -0.1737 0.035 Uiso 1 1 calc R . .
C23 C 0.0564(14) 0.6214(13) -0.0608(9) 0.035(4) Uani 1 1 d . . .
H23 H 0.0530 0.5453 -0.0626 0.042 Uiso 1 1 calc R . .
C24 C 0.1037(13) 0.6546(11) 0.0093(9) 0.028(3) Uani 1 1 d . . .
H24 H 0.1328 0.6005 0.0536 0.033 Uiso 1 1 calc R . .
C25 C 0.3207(13) 0.4550(10) 0.2052(8) 0.021(3) Uani 1 1 d . . .
C26 C 0.4188(14) 0.4839(11) 0.2437(8) 0.027(3) Uani 1 1 d U . .
H26 H 0.3931 0.5254 0.2931 0.033 Uiso 1 1 calc R . .
C27 C 0.5553(15) 0.4514(15) 0.2089(10) 0.045(4) Uani 1 1 d . . .
H27 H 0.6191 0.4750 0.2332 0.054 Uiso 1 1 calc R . .
C28 C 0.5951(15) 0.3838(17) 0.1381(10) 0.051(5) Uani 1 1 d . . .
H28 H 0.6864 0.3564 0.1167 0.061 Uiso 1 1 calc R . .
C29 C 0.4992(17) 0.3590(18) 0.1013(11) 0.060(6) Uani 1 1 d . . .
H29 H 0.5250 0.3179 0.0517 0.072 Uiso 1 1 calc R . .
C30 C 0.3625(16) 0.3918(14) 0.1337(9) 0.041(4) Uani 1 1 d . . .
H30 H 0.2995 0.3708 0.1067 0.050 Uiso 1 1 calc R . .
C31 C 0.2141(12) 0.9519(11) 0.3462(8) 0.021(3) Uani 1 1 d U . .
C32 C 0.1496(15) 1.0519(13) 0.3889(9) 0.033(3) Uani 1 1 d . . .
H32 H 0.0929 1.0491 0.4389 0.039 Uiso 1 1 calc R . .
C33 C 0.1689(16) 1.1565(12) 0.3575(11) 0.040(4) Uani 1 1 d . . .
H33 H 0.1233 1.2245 0.3859 0.048 Uiso 1 1 calc R . .
C34 C 0.2559(16) 1.1614(14) 0.2838(11) 0.043(4) Uani 1 1 d . . .
H34 H 0.2708 1.2316 0.2632 0.052 Uiso 1 1 calc R . .
C35 C 0.3185(14) 1.0611(13) 0.2424(10) 0.038(4) Uani 1 1 d . . .
H35 H 0.3764 1.0638 0.1929 0.046 Uiso 1 1 calc R . .
C36 C 0.2995(13) 0.9572(13) 0.2709(9) 0.032(3) Uani 1 1 d . . .
H36 H 0.3427 0.8902 0.2408 0.038 Uiso 1 1 calc R . .

loop_
_atom_site_aniso_label
_atom_site_aniso_U_11
_atom_site_aniso_U_22
_atom_site_aniso_U_33
_atom_site_aniso_U_23
_atom_site_aniso_U_13
_atom_site_aniso_U_12
In1 0.0188(5) 0.0201(5) 0.0175(5) -0.0031(4) -0.0023(4) -0.0050(4)
Te1 0.0277(5) 0.0352(5) 0.0205(5) 0.0008(4) -0.0039(4) -0.0169(4)
Te2 0.0208(5) 0.0195(4) 0.0264(5) -0.0054(4) 0.0026(4) -0.0061(4)
Te3 0.0286(5) 0.0282(5) 0.0237(5) -0.0009(4) -0.0114(4) -0.0102(4)
P1 0.0122(16) 0.0240(17) 0.0170(16) -0.0005(13) -0.0026(13) -0.0040(13)
C1 0.007(6) 0.032(7) 0.029(7) 0.005(6) 0.000(5) -0.011(5)
C2 0.025(7) 0.035(8) 0.034(8) 0.020(6) -0.017(6) -0.015(6)
C3 0.016(7) 0.057(10) 0.048(9) 0.017(8) -0.006(7) -0.014(7)
C4 0.024(8) 0.039(9) 0.037(8) 0.011(7) -0.005(6) -0.014(7)
C5 0.025(8) 0.053(10) 0.024(7) 0.021(7) -0.012(6) -0.012(7)
C6 0.020(7) 0.051(9) 0.012(6) 0.000(6) -0.004(5) -0.018(7)
C7 0.009(6) 0.023(6) 0.017(6) -0.014(5) -0.005(5) -0.004(5)
C8 0.030(7) 0.031(7) 0.009(6) -0.008(5) -0.007(5) -0.007(6)
C9 0.030(8) 0.026(7) 0.040(9) -0.006(6) -0.014(7) -0.012(6)
C10 0.027(8) 0.051(9) 0.018(7) -0.014(6) -0.005(6) -0.015(7)
C11 0.026(7) 0.035(8) 0.012(6) 0.009(6) -0.008(5) -0.009(6)
C12 0.024(7) 0.036(8) 0.010(6) -0.008(5) -0.006(5) -0.008(6)
C13 0.013(6) 0.033(7) 0.016(6) -0.005(5) -0.001(5) -0.004(6)
C14 0.010(6) 0.031(8) 0.039(8) -0.016(6) 0.009(6) -0.007(6)
C15 0.016(7) 0.051(10) 0.043(9) -0.017(8) 0.014(6) -0.010(7)
C16 0.027(8) 0.029(8) 0.038(8) -0.015(7) -0.002(7) 0.010(6)
C17 0.022(7) 0.027(8) 0.040(9) -0.009(7) 0.001(6) -0.003(6)
C18 0.020(7) 0.033(8) 0.032(8) 0.000(6) -0.009(6) -0.015(6)
C19 0.015(6) 0.042(8) 0.013(6) -0.008(6) 0.006(5) -0.019(6)
C20 0.024(7) 0.027(7) 0.027(7) -0.004(6) 0.002(6) -0.014(6)
C21 0.027(8) 0.044(9) 0.026(8) 0.006(7) -0.006(6) -0.014(7)
C22 0.025(8) 0.041(9) 0.028(8) -0.014(7) 0.004(6) -0.018(7)
C23 0.034(8) 0.033(8) 0.045(9) -0.009(7) 0.007(7) -0.024(7)
C24 0.028(8) 0.019(7) 0.029(7) -0.001(6) 0.005(6) -0.001(6)
C25 0.024(7) 0.013(6) 0.026(7) 0.002(5) -0.002(6) -0.006(5)
C26 0.032(5) 0.027(5) 0.023(5) -0.008(4) -0.002(4) -0.007(4)
C27 0.031(9) 0.064(12) 0.047(10) -0.013(9) -0.010(8) -0.020(8)
C28 0.019(8) 0.093(14) 0.043(10) -0.043(10) 0.010(7) -0.016(9)
C29 0.031(9) 0.097(16) 0.049(11) -0.047(11) 0.012(8) -0.010(10)
C30 0.037(9) 0.057(11) 0.033(9) -0.010(8) -0.002(7) -0.018(8)
C31 0.018(4) 0.023(4) 0.025(5) -0.003(4) -0.010(4) -0.007(4)
C32 0.035(9) 0.038(9) 0.025(8) -0.002(7) -0.012(6) -0.010(7)
C33 0.048(10) 0.011(7) 0.066(11) -0.004(7) -0.029(9) -0.007(7)
C34 0.039(9) 0.032(9) 0.069(12) 0.010(8) -0.028(9) -0.022(8)
C35 0.026(8) 0.044(10) 0.050(10) 0.014(8) -0.016(7) -0.018(7)
C36 0.018(7) 0.039(9) 0.042(9) -0.008(7) -0.011(6) -0.009(6)

loop_
_atom_type_symbol
_atom_type_description
_atom_type_scat_dispersion_real
_atom_type_scat_dispersion_imag
_atom_type_scat_source
C C 0.0033 0.0016 'International Tables Vol C Tables 4.2.6.8 and 6.1.1.4'
H H 0.0000 0.0000 'International Tables Vol C Tables 4.2.6.8 and 6.1.1.4'
P P 0.1023 0.0942 'International Tables Vol C Tables 4.2.6.8 and 6.1.1.4'
Te Te -0.5308 1.6751 'International Tables Vol C Tables 4.2.6.8 and 6.1.1.4'
In In -0.7276 1.3100 'International Tables Vol C Tables 4.2.6.8 and 6.1.1.4'

loop_
_geom_angle_atom_site_label_1
_geom_angle_atom_site_label_2
_geom_angle_atom_site_label_3
_geom_angle
_geom_angle_site_symmetry_1
_geom_angle_site_symmetry_3
_geom_angle_publ_flag
P1 In1 Te1 118.06(8) . . ?
P1 In1 Te2 98.05(8) . . ?
Te1 In1 Te2 115.66(4) . . ?
P1 In1 Te3 105.72(8) . . ?
Te1 In1 Te3 109.96(4) . . ?
Te2 In1 Te3 108.31(4) . . ?
C19 Te1 In1 101.6(3) . . ?
C25 Te2 In1 96.4(3) . . ?
C31 Te3 In1 98.6(3) . . ?
C13 P1 C7 110.9(5) . . ?
C13 P1 C1 110.1(6) . . ?
C7 P1 C1 105.4(6) . . ?
C13 P1 In1 110.0(4) . . ?
C7 P1 In1 115.7(4) . . ?
C1 P1 In1 104.4(4) . . ?
C6 C1 C2 108.4(10) . . ?
C6 C1 P1 111.3(8) . . ?
C2 C1 P1 115.9(8) . . ?
C3 C2 C1 108.4(10) . . ?
C4 C3 C2 107.9(12) . . ?
C5 C4 C3 111.5(11) . . ?
C6 C5 C4 110.2(11) . . ?
C5 C6 C1 108.1(11) . . ?
C12 C7 C8 110.3(10) . . ?
C12 C7 P1 114.3(8) . . ?
C8 C7 P1 109.5(8) . . ?
C9 C8 C7 110.4(10) . . ?
C10 C9 C8 113.5(11) . . ?
C9 C10 C11 111.6(11) . . ?
C12 C11 C10 109.7(11) . . ?
C7 C12 C11 112.4(10) . . ?
C18 C13 C14 110.4(11) . . ?
C18 C13 P1 112.4(8) . . ?
C14 C13 P1 114.1(8) . . ?
C15 C14 C13 110.2(11) . . ?
C14 C15 C16 112.1(11) . . ?
C17 C16 C15 112.3(12) . . ?
C16 C17 C18 110.4(11) . . ?
C13 C18 C17 111.4(11) . . ?
C24 C19 C20 119.8(12) . . ?
C24 C19 Te1 124.8(10) . . ?
C20 C19 Te1 115.2(9) . . ?
C21 C20 C19 119.0(12) . . ?
C22 C21 C20 120.6(13) . . ?
C21 C22 C23 120.8(13) . . ?
C22 C23 C24 120.1(13) . . ?
C19 C24 C23 119.6(13) . . ?
C30 C25 C26 118.0(12) . . ?
C30 C25 Te2 120.9(10) . . ?
C26 C25 Te2 121.0(9) . . ?
C25 C26 C27 120.8(12) . . ?
C28 C27 C26 119.6(13) . . ?
C29 C28 C27 118.4(14) . . ?
C28 C29 C30 123.0(15) . . ?
C25 C30 C29 119.9(14) . . ?
C32 C31 C36 119.5(13) . . ?
C32 C31 Te3 120.6(10) . . ?
C36 C31 Te3 119.9(10) . . ?
C31 C32 C33 119.9(14) . . ?
C32 C33 C34 120.6(14) . . ?
C35 C34 C33 118.4(14) . . ?
C36 C35 C34 122.3(15) . . ?
C35 C36 C31 119.3(14) . . ?

loop_
_geom_bond_atom_site_label_1
_geom_bond_atom_site_label_2
_geom_bond_distance
_geom_bond_site_symmetry_2
_geom_bond_publ_flag
In1 P1 2.642(3) . ?
In1 Te1 2.7301(13) . ?
In1 Te2 2.7435(13) . ?
In1 Te3 2.7681(13) . ?
Te1 C19 2.126(12) . ?
Te2 C25 2.109(12) . ?
Te3 C31 2.140(13) . ?
P1 C13 1.838(13) . ?
P1 C7 1.845(11) . ?
P1 C1 1.857(12) . ?
C1 C6 1.554(16) . ?
C1 C2 1.568(16) . ?
C2 C3 1.558(19) . ?
C3 C4 1.557(19) . ?
C4 C5 1.529(18) . ?
C5 C6 1.513(18) . ?
C7 C12 1.513(17) . ?
C7 C8 1.525(16) . ?
C8 C9 1.511(17) . ?
C9 C10 1.490(19) . ?
C10 C11 1.521(18) . ?
C11 C12 1.515(16) . ?
C13 C18 1.526(17) . ?
C13 C14 1.539(16) . ?
C14 C15 1.510(18) . ?
C15 C16 1.52(2) . ?
C16 C17 1.517(18) . ?
C17 C18 1.560(18) . ?
C19 C24 1.380(17) . ?
C19 C20 1.413(18) . ?
C20 C21 1.402(18) . ?
C21 C22 1.356(19) . ?
C22 C23 1.38(2) . ?
C23 C24 1.405(19) . ?
C25 C30 1.367(18) . ?
C25 C26 1.394(17) . ?
C26 C27 1.398(19) . ?
C27 C28 1.39(2) . ?
C28 C29 1.33(2) . ?
C29 C30 1.39(2) . ?
C31 C32 1.370(18) . ?
C31 C36 1.402(18) . ?
C32 C33 1.377(19) . ?
C33 C34 1.39(2) . ?
C34 C35 1.36(2) . ?
C35 C36 1.356(19) . ?

loop_
_geom_torsion_atom_site_label_1
_geom_torsion_atom_site_label_2
_geom_torsion_atom_site_label_3
_geom_torsion_atom_site_label_4
_geom_torsion
_geom_torsion_site_symmetry_1
_geom_torsion_site_symmetry_2
_geom_torsion_site_symmetry_3
_geom_torsion_site_symmetry_4
_geom_torsion_publ_flag
P1 In1 Te1 C19 -63.4(4) . . . . ?
Te2 In1 Te1 C19 52.2(4) . . . . ?
Te3 In1 Te1 C19 175.2(4) . . . . ?
P1 In1 Te2 C25 169.5(4) . . . . ?
Te1 In1 Te2 C25 43.0(4) . . . . ?
Te3 In1 Te2 C25 -80.9(3) . . . . ?
P1 In1 Te3 C31 -97.0(4) . . . . ?
Te1 In1 Te3 C31 31.4(3) . . . . ?
Te2 In1 Te3 C31 158.7(3) . . . . ?
Te1 In1 P1 C13 -86.6(4) . . . . ?
Te2 In1 P1 C13 148.6(4) . . . . ?
Te3 In1 P1 C13 36.9(4) . . . . ?
Te1 In1 P1 C7 40.0(4) . . . . ?
Te2 In1 P1 C7 -84.8(4) . . . . ?
Te3 In1 P1 C7 163.5(4) . . . . ?
Te1 In1 P1 C1 155.4(4) . . . . ?
Te2 In1 P1 C1 30.5(4) . . . . ?
Te3 In1 P1 C1 -81.1(4) . . . . ?
C13 P1 C1 C6 -52.6(10) . . . . ?
C7 P1 C1 C6 -172.2(9) . . . . ?
In1 P1 C1 C6 65.4(9) . . . . ?
C13 P1 C1 C2 71.9(11) . . . . ?
C7 P1 C1 C2 -47.8(11) . . . . ?
In1 P1 C1 C2 -170.1(9) . . . . ?
C6 C1 C2 C3 -63.4(15) . . . . ?
P1 C1 C2 C3 170.7(10) . . . . ?
C1 C2 C3 C4 59.4(15) . . . . ?
C2 C3 C4 C5 -57.9(16) . . . . ?
C3 C4 C5 C6 59.5(17) . . . . ?
C4 C5 C6 C1 -61.2(15) . . . . ?
C2 C1 C6 C5 63.5(14) . . . . ?
P1 C1 C6 C5 -167.9(9) . . . . ?
C13 P1 C7 C12 61.4(10) . . . . ?
C1 P1 C7 C12 -179.5(9) . . . . ?
In1 P1 C7 C12 -64.8(9) . . . . ?
C13 P1 C7 C8 -174.2(8) . . . . ?
C1 P1 C7 C8 -55.1(10) . . . . ?
In1 P1 C7 C8 59.6(9) . . . . ?
C12 C7 C8 C9 -54.2(14) . . . . ?
P1 C7 C8 C9 179.2(9) . . . . ?
C7 C8 C9 C10 54.2(16) . . . . ?
C8 C9 C10 C11 -54.6(16) . . . . ?
C9 C10 C11 C12 54.2(14) . . . . ?
C8 C7 C12 C11 57.0(14) . . . . ?
P1 C7 C12 C11 -179.0(9) . . . . ?
C10 C11 C12 C7 -56.4(14) . . . . ?
C7 P1 C13 C18 -83.6(10) . . . . ?
C1 P1 C13 C18 160.1(8) . . . . ?
In1 P1 C13 C18 45.7(9) . . . . ?
C7 P1 C13 C14 43.1(11) . . . . ?
C1 P1 C13 C14 -73.2(10) . . . . ?
In1 P1 C13 C14 172.4(8) . . . . ?
C18 C13 C14 C15 -57.5(15) . . . . ?
P1 C13 C14 C15 174.8(10) . . . . ?
C13 C14 C15 C16 56.9(16) . . . . ?
C14 C15 C16 C17 -55.7(17) . . . . ?
C15 C16 C17 C18 53.0(16) . . . . ?
C14 C13 C18 C17 56.4(14) . . . . ?
P1 C13 C18 C17 -174.9(9) . . . . ?
C16 C17 C18 C13 -54.1(15) . . . . ?
In1 Te1 C19 C24 -46.7(11) . . . . ?
In1 Te1 C19 C20 137.5(8) . . . . ?
C24 C19 C20 C21 -2.3(18) . . . . ?
Te1 C19 C20 C21 173.8(9) . . . . ?
C19 C20 C21 C22 2(2) . . . . ?
C20 C21 C22 C23 0(2) . . . . ?
C21 C22 C23 C24 -1(2) . . . . ?
C20 C19 C24 C23 1.0(19) . . . . ?
Te1 C19 C24 C23 -174.7(10) . . . . ?
C22 C23 C24 C19 1(2) . . . . ?
In1 Te2 C25 C30 -123.6(11) . . . . ?
In1 Te2 C25 C26 57.5(10) . . . . ?
C30 C25 C26 C27 1(2) . . . . ?
Te2 C25 C26 C27 -179.7(11) . . . . ?
C25 C26 C27 C28 -4(2) . . . . ?
C26 C27 C28 C29 5(3) . . . . ?
C27 C28 C29 C30 -4(3) . . . . ?
C26 C25 C30 C29 0(2) . . . . ?
Te2 C25 C30 C29 -179.2(13) . . . . ?
C28 C29 C30 C25 2(3) . . . . ?
In1 Te3 C31 C32 120.5(10) . . . . ?
In1 Te3 C31 C36 -58.7(10) . . . . ?
C36 C31 C32 C33 0.1(19) . . . . ?
Te3 C31 C32 C33 -179.0(10) . . . . ?
C31 C32 C33 C34 -1(2) . . . . ?
C32 C33 C34 C35 2(2) . . . . ?
C33 C34 C35 C36 0(2) . . . . ?
C34 C35 C36 C31 -1(2) . . . . ?
C32 C31 C36 C35 1.1(19) . . . . ?
Te3 C31 C36 C35 -179.8(10) . . . . ?
